data_4349309
loop_
_publ_author_name
'Weekes, David M.'
'Ramogida, Caterina F.'
'Jaraquemada-Pel\'aez, Maria de Guadalupe'
'Patrick, Brian O.'
'Apte, Chirag'
'Kostelnik, Thomas I.'
'Cawthray, Jacqueline F.'
'Murphy, Lisa'
'Orvig, Chris'

_publ_section_title
;
 Dipicolinate Complexes of Gallium(III) and Lanthanum(III).
;
_journal_issue 24
_journal_name_full 'Inorganic chemistry'
_journal_page_first 12544
_journal_page_last 12558
_journal_paper_doi 10.1021/acs.inorgchem.6b02357
_journal_volume 55
_journal_year 2016
_chemical_formula_sum 'C14 H15 N3 O5'
_chemical_formula_weight 305.29
_space_group_IT_number 2
_space_group_name_Hall '-P 1'
_space_group_name_H-M_alt 'P -1'
_symmetry_cell_setting triclinic
_symmetry_space_group_name_H-M 'P -1'
_atom_sites_solution_hydrogens geom
_atom_sites_solution_primary direct
_atom_sites_solution_secondary difmap
_audit_creation_method SHELXL-97
_cell_angle_alpha 73.422(7)
_cell_angle_beta 89.813(8)
_cell_angle_gamma 81.366(9)
_cell_formula_units_Z 4
_cell_length_a 7.3614(12)
_cell_length_b 12.8124(18)
_cell_length_c 15.475(2)
_cell_measurement_reflns_used 1493
_cell_measurement_temperature 296(2)
_cell_measurement_theta_max 22.36
_cell_measurement_theta_min 3.07
_cell_volume 1381.8(4)
_computing_cell_refinement 'Bruker SAINT'
_computing_data_collection 'Bruker APEX2'
_computing_data_reduction 'Bruker SAINT'
_computing_molecular_graphics 'Bruker SHELXTL'
_computing_publication_material 'Bruker SHELXTL'
_computing_structure_refinement 'SHELXL-97 (Sheldrick, 2008)'
_computing_structure_solution 'SHELXS-97 (Sheldrick, 2008)'
_diffrn_ambient_temperature 296(2)
_diffrn_measured_fraction_theta_full 0.965
_diffrn_measured_fraction_theta_max 0.965
_diffrn_measurement_device_type 'Bruker APEX-II CCD'
_diffrn_measurement_method '\f and \w scans'
_diffrn_radiation_monochromator graphite
_diffrn_radiation_source 'fine-focus sealed tube'
_diffrn_radiation_type MoK\a
_diffrn_radiation_wavelength 0.71073
_diffrn_reflns_av_R_equivalents 0.074
_diffrn_reflns_av_sigmaI/netI 0.0887
_diffrn_reflns_limit_h_max 8
_diffrn_reflns_limit_h_min -8
_diffrn_reflns_limit_k_max 15
_diffrn_reflns_limit_k_min -14
_diffrn_reflns_limit_l_max 18
_diffrn_reflns_limit_l_min 0
_diffrn_reflns_number 4997
_diffrn_reflns_theta_full 25.59
_diffrn_reflns_theta_max 25.59
_diffrn_reflns_theta_min 1.37
_diffrn_standards_number 0
_exptl_absorpt_coefficient_mu 0.113
_exptl_absorpt_correction_T_max 0.994
_exptl_absorpt_correction_T_min 0.550
_exptl_absorpt_correction_type multi-scan
_exptl_absorpt_process_details 'TWINABS (Sheldrick, 2008)'
_exptl_crystal_colour colourless
_exptl_crystal_density_diffrn 1.467
_exptl_crystal_density_method 'not measured'
_exptl_crystal_description needle
_exptl_crystal_F_000 640
_exptl_crystal_size_max 0.60
_exptl_crystal_size_mid 0.15
_exptl_crystal_size_min 0.05
_refine_diff_density_max 0.489
_refine_diff_density_min -0.421
_refine_diff_density_rms 0.092
_refine_ls_extinction_method none
_refine_ls_goodness_of_fit_ref 1.031
_refine_ls_hydrogen_treatment mixed
_refine_ls_matrix_type full
_refine_ls_number_parameters 434
_refine_ls_number_reflns 5001
_refine_ls_number_restraints 0
_refine_ls_restrained_S_all 1.031
_refine_ls_R_factor_all 0.1130
_refine_ls_R_factor_gt 0.0741
_refine_ls_shift/su_max 0.000
_refine_ls_shift/su_mean 0.000
_refine_ls_structure_factor_coef Fsqd
_refine_ls_weighting_details 'calc w=1/[\s^2^(Fo^2^)+(0.0926P)^2^+2.0528P] where P=(Fo^2^+2Fc^2^)/3'
_refine_ls_weighting_scheme calc
_refine_ls_wR_factor_gt 0.1807
_refine_ls_wR_factor_ref 0.2116
_reflns_number_gt 3504
_reflns_number_total 5001
_reflns_threshold_expression >2\s(I)
_cod_data_source_file ic6b02357_si_002.cif
_cod_data_source_block co429
_cod_depositor_comments
;
The following automatic conversions were performed:

data item '_symmetry_cell_setting' value 'Triclinic' was changed to
'triclinic' in accordance with the
/home/saulius/struct/COD-crude-data/automatic-downloads/DataCite-retrospective/ACS/depositions/lib/dictionaries/cif_core.dic
dictionary named 'cif_core.dic' version 2.4.2 last updated on
2011-04-26.

Automatic conversion script
Id: cif_fix_values 6909 2019-04-08 15:41:33Z antanas 
;
_cod_original_cell_volume 1381.8(3)
_cod_original_sg_symbol_H-M P-1
_cod_database_code 4349309

loop_
_symmetry_equiv_pos_as_xyz
'x, y, z'
'-x, -y, -z'

loop_
_atom_site_label
_atom_site_type_symbol
_atom_site_fract_x
_atom_site_fract_y
_atom_site_fract_z
_atom_site_U_iso_or_equiv
_atom_site_adp_type
_atom_site_occupancy
_atom_site_symmetry_multiplicity
_atom_site_calc_flag
_atom_site_refinement_flags
C1 C 0.0383(7) 0.7867(3) 0.3273(3) 0.0193(10) Uani 1 1 d .
C2 C 0.0224(6) 0.8025(3) 0.2269(3) 0.0169(9) Uani 1 1 d .
C3 C -0.0743(6) 0.8982(4) 0.1689(3) 0.0199(10) Uani 1 1 d .
H3 H -0.1296 0.9551 0.1909 0.024 Uiso 1 1 calc R
C4 C -0.0870(7) 0.9073(3) 0.0776(3) 0.0229(11) Uani 1 1 d .
H4 H -0.1492 0.9710 0.0372 0.028 Uiso 1 1 calc R
C5 C -0.0060(7) 0.8204(4) 0.0473(3) 0.0252(11) Uani 1 1 d .
H5 H -0.0137 0.8243 -0.0136 0.030 Uiso 1 1 calc R
C6 C 0.0875(7) 0.7266(4) 0.1101(3) 0.0207(10) Uani 1 1 d .
C7 C 0.1785(7) 0.6285(4) 0.0813(3) 0.0249(11) Uani 1 1 d .
H7A H 0.1167 0.6266 0.0266 0.030 Uiso 1 1 calc R
H7B H 0.3058 0.6357 0.0684 0.030 Uiso 1 1 calc R
C8 C 0.2704(7) 0.4255(4) 0.1303(3) 0.0262(11) Uani 1 1 d .
H8A H 0.4018 0.4265 0.1327 0.031 Uiso 1 1 calc R
H8B H 0.2342 0.4287 0.0693 0.031 Uiso 1 1 calc R
C9 C 0.2271(7) 0.3203(4) 0.1952(3) 0.0214(10) Uani 1 1 d .
C10 C 0.1965(7) 0.2306(4) 0.1665(3) 0.0247(11) Uani 1 1 d .
H10 H 0.2047 0.2331 0.1059 0.030 Uiso 1 1 calc R
C11 C 0.1538(7) 0.1382(4) 0.2293(3) 0.0233(11) Uani 1 1 d .
H11 H 0.1308 0.0777 0.2115 0.028 Uiso 1 1 calc R
C12 C 0.1458(7) 0.1363(4) 0.3194(3) 0.0235(11) Uani 1 1 d .
H12 H 0.1170 0.0750 0.3630 0.028 Uiso 1 1 calc R
C13 C 0.1816(6) 0.2286(3) 0.3429(3) 0.0189(10) Uani 1 1 d .
C14 C 0.1746(7) 0.2334(3) 0.4399(3) 0.0210(10) Uani 1 1 d .
C15 C 0.5263(7) 0.7767(3) 0.0505(3) 0.0202(10) Uani 1 1 d .
C16 C 0.5318(6) 0.7909(3) 0.1445(3) 0.0160(9) Uani 1 1 d .
C17 C 0.4680(6) 0.8914(4) 0.1613(3) 0.0197(10) Uani 1 1 d .
H17 H 0.4177 0.9526 0.1146 0.024 Uiso 1 1 calc R
C18 C 0.4813(7) 0.8981(4) 0.2483(3) 0.0221(10) Uani 1 1 d .
H18 H 0.4391 0.9640 0.2611 0.027 Uiso 1 1 calc R
C19 C 0.5576(7) 0.8063(4) 0.3166(3) 0.0221(10) Uani 1 1 d .
H19 H 0.5689 0.8093 0.3756 0.027 Uiso 1 1 calc R
C20 C 0.6173(6) 0.7088(3) 0.2941(3) 0.0188(10) Uani 1 1 d .
C21 C 0.7075(7) 0.6061(3) 0.3647(3) 0.0245(11) Uani 1 1 d .
H21A H 0.8392 0.6059 0.3678 0.029 Uiso 1 1 calc R
H21B H 0.6602 0.6058 0.4233 0.029 Uiso 1 1 calc R
C22 C 0.7395(7) 0.4040(3) 0.4167(3) 0.0221(11) Uani 1 1 d .
H22A H 0.6769 0.4073 0.4713 0.026 Uiso 1 1 calc R
H22B H 0.8699 0.4008 0.4281 0.026 Uiso 1 1 calc R
C23 C 0.7076(6) 0.3009(3) 0.3932(3) 0.0187(10) Uani 1 1 d .
C24 C 0.6959(7) 0.2040(4) 0.4609(3) 0.0237(11) Uani 1 1 d .
H24 H 0.6999 0.2023 0.5214 0.028 Uiso 1 1 calc R
C25 C 0.6785(7) 0.1109(3) 0.4367(3) 0.0222(10) Uani 1 1 d .
H25 H 0.6706 0.0450 0.4806 0.027 Uiso 1 1 calc R
C26 C 0.6726(6) 0.1161(3) 0.3453(3) 0.0210(10) Uani 1 1 d .
H26 H 0.6618 0.0539 0.3272 0.025 Uiso 1 1 calc R
C27 C 0.6833(6) 0.2163(3) 0.2821(3) 0.0170(9) Uani 1 1 d .
C28 C 0.6798(6) 0.2290(3) 0.1817(3) 0.0187(10) Uani 1 1 d .
N1 N 0.0988(5) 0.7161(3) 0.1985(2) 0.0201(9) Uani 1 1 d .
N2 N 0.1704(6) 0.5233(3) 0.1542(2) 0.0182(8) Uani 1 1 d .
N3 N 0.2192(5) 0.3200(3) 0.2821(2) 0.0203(9) Uani 1 1 d .
N4 N 0.6062(5) 0.7009(3) 0.2102(2) 0.0184(8) Uani 1 1 d .
N5 N 0.6702(6) 0.5051(3) 0.3419(2) 0.0172(8) Uani 1 1 d .
N6 N 0.7019(5) 0.3083(3) 0.3052(2) 0.0190(8) Uani 1 1 d .
O1 O -0.0369(5) 0.8710(2) 0.3517(2) 0.0261(8) Uani 1 1 d .
O2 O 0.1154(5) 0.6981(2) 0.3793(2) 0.0227(7) Uani 1 1 d .
O3 O 0.2024(5) 0.3178(2) 0.4584(2) 0.0242(8) Uani 1 1 d .
O4 O 0.1388(5) 0.1444(2) 0.4955(2) 0.0262(8) Uani 1 1 d .
O5 O 0.4312(5) 0.8583(2) -0.0086(2) 0.0230(8) Uani 1 1 d .
O6 O 0.6094(4) 0.6916(2) 0.0364(2) 0.0221(7) Uani 1 1 d .
O7 O 0.7067(5) 0.3153(2) 0.1266(2) 0.0216(7) Uani 1 1 d .
O8 O 0.6439(5) 0.1420(2) 0.1623(2) 0.0237(8) Uani 1 1 d .
O9 O 0.2985(5) 0.5135(3) 0.3382(2) 0.0232(8) Uani 1 1 d .
O10 O -0.1939(5) 0.5041(3) 0.1608(2) 0.0229(8) Uani 1 1 d .
H1O H -0.076(12) 0.855(7) 0.422(6) 0.11(3) Uiso 1 1 d .
H2A H 0.028(14) 0.509(7) 0.162(7) 0.129 Uiso 1 1 d .
H2B H 0.202(14) 0.528(7) 0.212(7) 0.129 Uiso 1 1 d .
H5A H 0.738(15) 0.505(8) 0.283(7) 0.129 Uiso 1 1 d .
H5B H 0.525(15) 0.508(7) 0.337(7) 0.129 Uiso 1 1 d .
H8O H 0.615(12) 0.150(6) 0.094(6) 0.10(3) Uiso 1 1 d .
H9A H 0.254(9) 0.572(5) 0.349(4) 0.06(2) Uiso 1 1 d .
H9B H 0.260(10) 0.450(6) 0.375(5) 0.07(2) Uiso 1 1 d .
H10A H -0.269(9) 0.569(5) 0.128(4) 0.048(18) Uiso 1 1 d .
H10B H -0.235(7) 0.444(4) 0.153(3) 0.016(12) Uiso 1 1 d .

loop_
_atom_site_aniso_label
_atom_site_aniso_U_11
_atom_site_aniso_U_22
_atom_site_aniso_U_33
_atom_site_aniso_U_23
_atom_site_aniso_U_13
_atom_site_aniso_U_12
C1 0.024(3) 0.017(2) 0.017(2) -0.0054(18) 0.0002(19) -0.0037(19)
C2 0.016(2) 0.017(2) 0.020(2) -0.0077(18) 0.0009(18) -0.0057(17)
C3 0.017(3) 0.022(2) 0.022(2) -0.0074(19) -0.0001(19) -0.0048(19)
C4 0.025(3) 0.018(2) 0.021(2) 0.0020(19) -0.001(2) -0.0066(19)
C5 0.035(3) 0.023(2) 0.018(2) -0.0022(19) 0.001(2) -0.012(2)
C6 0.026(3) 0.024(2) 0.014(2) -0.0067(18) 0.0024(19) -0.0093(19)
C7 0.034(3) 0.024(2) 0.020(2) -0.0086(19) 0.008(2) -0.010(2)
C8 0.026(3) 0.025(2) 0.027(3) -0.012(2) 0.003(2) 0.003(2)
C9 0.017(3) 0.025(2) 0.020(2) -0.0086(19) -0.0016(19) 0.0058(19)
C10 0.021(3) 0.029(2) 0.026(3) -0.016(2) -0.002(2) 0.003(2)
C11 0.021(3) 0.022(2) 0.030(3) -0.015(2) -0.010(2) 0.0025(19)
C12 0.023(3) 0.021(2) 0.026(3) -0.009(2) -0.003(2) 0.003(2)
C13 0.018(2) 0.018(2) 0.020(2) -0.0088(18) -0.0039(19) 0.0036(18)
C14 0.022(3) 0.017(2) 0.022(2) -0.0075(19) -0.005(2) 0.0063(19)
C15 0.025(3) 0.015(2) 0.021(2) -0.0052(18) -0.003(2) -0.0043(19)
C16 0.015(2) 0.016(2) 0.018(2) -0.0051(17) -0.0016(18) -0.0047(17)
C17 0.016(2) 0.020(2) 0.025(2) -0.0096(19) -0.0060(19) -0.0018(18)
C18 0.022(3) 0.022(2) 0.028(3) -0.017(2) 0.001(2) -0.0016(19)
C19 0.025(3) 0.026(2) 0.020(2) -0.0138(19) 0.002(2) -0.005(2)
C20 0.020(3) 0.021(2) 0.016(2) -0.0050(18) -0.0017(19) -0.0069(18)
C21 0.034(3) 0.023(2) 0.021(2) -0.0098(19) -0.010(2) -0.009(2)
C22 0.027(3) 0.021(2) 0.016(2) -0.0056(18) -0.0096(19) 0.0016(19)
C23 0.015(3) 0.021(2) 0.020(2) -0.0064(18) -0.0069(19) 0.0024(18)
C24 0.026(3) 0.027(2) 0.016(2) -0.0057(19) -0.007(2) 0.003(2)
C25 0.026(3) 0.019(2) 0.018(2) -0.0014(18) -0.004(2) 0.0007(19)
C26 0.019(3) 0.019(2) 0.025(3) -0.0075(19) -0.004(2) 0.0001(18)
C27 0.012(2) 0.017(2) 0.023(2) -0.0091(18) -0.0023(18) 0.0017(17)
C28 0.019(3) 0.018(2) 0.019(2) -0.0082(19) -0.0037(19) 0.0013(18)
N1 0.023(2) 0.0192(18) 0.019(2) -0.0077(16) -0.0009(17) -0.0032(16)
N2 0.019(2) 0.0241(19) 0.0136(19) -0.0104(15) -0.0018(16) -0.0020(16)
N3 0.019(2) 0.0217(19) 0.022(2) -0.0122(16) -0.0041(16) 0.0028(16)
N4 0.021(2) 0.0186(18) 0.0166(19) -0.0050(15) -0.0025(16) -0.0044(15)
N5 0.020(2) 0.0161(17) 0.0168(19) -0.0065(15) -0.0038(16) -0.0027(15)
N6 0.018(2) 0.0204(18) 0.0186(19) -0.0090(15) -0.0038(16) 0.0028(15)
O1 0.039(2) 0.0189(16) 0.0210(18) -0.0097(14) -0.0019(15) 0.0014(14)
O2 0.030(2) 0.0201(15) 0.0182(16) -0.0075(13) -0.0060(14) -0.0007(13)
O3 0.030(2) 0.0231(16) 0.0238(17) -0.0130(14) -0.0043(15) -0.0040(14)
O4 0.038(2) 0.0189(16) 0.0230(18) -0.0091(14) 0.0024(15) -0.0019(14)
O5 0.029(2) 0.0183(15) 0.0214(17) -0.0065(13) -0.0095(14) 0.0000(13)
O6 0.0250(19) 0.0210(16) 0.0213(17) -0.0093(13) -0.0021(14) 0.0000(13)
O7 0.0275(19) 0.0201(16) 0.0186(16) -0.0065(13) -0.0028(14) -0.0057(13)
O8 0.032(2) 0.0209(16) 0.0193(17) -0.0096(13) -0.0078(14) -0.0005(14)
O9 0.021(2) 0.0209(17) 0.0297(19) -0.0125(15) -0.0038(15) -0.0007(14)
O10 0.026(2) 0.0178(16) 0.0257(18) -0.0078(14) -0.0027(15) -0.0023(14)

loop_
_atom_type_symbol
_atom_type_description
_atom_type_scat_dispersion_real
_atom_type_scat_dispersion_imag
_atom_type_scat_source
C C 0.0033 0.0016 'International Tables Vol C Tables 4.2.6.8 and 6.1.1.4'
H H 0.0000 0.0000 'International Tables Vol C Tables 4.2.6.8 and 6.1.1.4'
N N 0.0061 0.0033 'International Tables Vol C Tables 4.2.6.8 and 6.1.1.4'
O O 0.0106 0.0060 'International Tables Vol C Tables 4.2.6.8 and 6.1.1.4'

loop_
_geom_angle_atom_site_label_1
_geom_angle_atom_site_label_2
_geom_angle_atom_site_label_3
_geom_angle
O2 C1 O1 125.1(4)
O2 C1 C2 120.9(4)
O1 C1 C2 114.0(4)
N1 C2 C3 122.7(4)
N1 C2 C1 115.9(4)
C3 C2 C1 121.3(4)
C4 C3 C2 118.7(4)
C4 C3 H3 120.6
C2 C3 H3 120.6
C5 C4 C3 119.2(4)
C5 C4 H4 120.4
C3 C4 H4 120.4
C4 C5 C6 118.5(4)
C4 C5 H5 120.7
C6 C5 H5 120.7
N1 C6 C5 123.0(4)
N1 C6 C7 115.9(4)
C5 C6 C7 121.1(4)
N2 C7 C6 110.6(4)
N2 C7 H7A 109.5
C6 C7 H7A 109.5
N2 C7 H7B 109.5
C6 C7 H7B 109.5
H7A C7 H7B 108.1
N2 C8 C9 110.2(4)
N2 C8 H8A 109.6
C9 C8 H8A 109.6
N2 C8 H8B 109.6
C9 C8 H8B 109.6
H8A C8 H8B 108.1
N3 C9 C10 122.7(4)
N3 C9 C8 115.3(4)
C10 C9 C8 122.0(4)
C11 C10 C9 118.8(4)
C11 C10 H10 120.6
C9 C10 H10 120.6
C10 C11 C12 119.2(4)
C10 C11 H11 120.4
C12 C11 H11 120.4
C11 C12 C13 118.4(4)
C11 C12 H12 120.8
C13 C12 H12 120.8
N3 C13 C12 122.9(4)
N3 C13 C14 115.4(4)
C12 C13 C14 121.7(4)
O3 C14 O4 126.7(4)
O3 C14 C13 120.1(4)
O4 C14 C13 113.2(4)
O6 C15 O5 125.9(4)
O6 C15 C16 120.0(4)
O5 C15 C16 114.1(4)
N4 C16 C17 122.3(4)
N4 C16 C15 115.3(4)
C17 C16 C15 122.3(4)
C18 C17 C16 118.7(4)
C18 C17 H17 120.6
C16 C17 H17 120.6
C17 C18 C19 119.6(4)
C17 C18 H18 120.2
C19 C18 H18 120.2
C18 C19 C20 118.0(4)
C18 C19 H19 121.0
C20 C19 H19 121.0
N4 C20 C19 123.2(4)
N4 C20 C21 115.8(4)
C19 C20 C21 120.9(4)
N5 C21 C20 110.4(3)
N5 C21 H21A 109.6
C20 C21 H21A 109.6
N5 C21 H21B 109.6
C20 C21 H21B 109.6
H21A C21 H21B 108.1
N5 C22 C23 111.1(3)
N5 C22 H22A 109.4
C23 C22 H22A 109.4
N5 C22 H22B 109.4
C23 C22 H22B 109.4
H22A C22 H22B 108.0
N6 C23 C24 123.3(4)
N6 C23 C22 116.0(4)
C24 C23 C22 120.6(4)
C25 C24 C23 118.6(4)
C25 C24 H24 120.7
C23 C24 H24 120.7
C24 C25 C26 119.3(4)
C24 C25 H25 120.4
C26 C25 H25 120.4
C27 C26 C25 118.3(4)
C27 C26 H26 120.8
C25 C26 H26 120.8
N6 C27 C26 122.9(4)
N6 C27 C28 115.3(4)
C26 C27 C28 121.8(4)
O7 C28 O8 125.5(4)
O7 C28 C27 121.3(4)
O8 C28 C27 113.2(4)
C6 N1 C2 117.8(4)
C8 N2 C7 111.8(4)
C8 N2 H2A 105(5)
C7 N2 H2A 110(5)
C8 N2 H2B 115(6)
C7 N2 H2B 112(6)
H2A N2 H2B 102(8)
C13 N3 C9 117.9(4)
C20 N4 C16 118.1(4)
C22 N5 C21 110.6(3)
C22 N5 H5A 111(5)
C21 N5 H5A 106(5)
C22 N5 H5B 106(5)
C21 N5 H5B 108(5)
H5A N5 H5B 114(7)
C23 N6 C27 117.5(4)
C1 O1 H1O 116(4)
C28 O8 H8O 117(4)
H9A O9 H9B 115(6)
H10A O10 H10B 111(5)

loop_
_geom_bond_atom_site_label_1
_geom_bond_atom_site_label_2
_geom_bond_distance
C1 O2 1.244(5)
C1 O1 1.292(5)
C1 C2 1.511(6)
C2 N1 1.351(5)
C2 C3 1.389(6)
C3 C4 1.388(7)
C3 H3 0.9300
C4 C5 1.382(7)
C4 H4 0.9300
C5 C6 1.397(6)
C5 H5 0.9300
C6 N1 1.337(6)
C6 C7 1.515(6)
C7 N2 1.499(6)
C7 H7A 0.9700
C7 H7B 0.9700
C8 N2 1.494(6)
C8 C9 1.511(6)
C8 H8A 0.9700
C8 H8B 0.9700
C9 N3 1.344(6)
C9 C10 1.393(6)
C10 C11 1.378(7)
C10 H10 0.9300
C11 C12 1.389(7)
C11 H11 0.9300
C12 C13 1.393(6)
C12 H12 0.9300
C13 N3 1.341(6)
C13 C14 1.522(6)
C14 O3 1.239(5)
C14 O4 1.280(5)
C15 O6 1.243(5)
C15 O5 1.288(5)
C15 C16 1.519(6)
C16 N4 1.345(5)
C16 C17 1.397(6)
C17 C18 1.378(6)
C17 H17 0.9300
C18 C19 1.382(6)
C18 H18 0.9300
C19 C20 1.398(6)
C19 H19 0.9300
C20 N4 1.334(6)
C20 C21 1.513(6)
C21 N5 1.497(5)
C21 H21A 0.9700
C21 H21B 0.9700
C22 N5 1.492(5)
C22 C23 1.516(6)
C22 H22A 0.9700
C22 H22B 0.9700
C23 N6 1.339(6)
C23 C24 1.392(6)
C24 C25 1.371(6)
C24 H24 0.9300
C25 C26 1.398(6)
C25 H25 0.9300
C26 C27 1.387(6)
C26 H26 0.9300
C27 N6 1.350(5)
C27 C28 1.515(6)
C28 O7 1.232(5)
C28 O8 1.297(5)
N2 H2A 1.09(11)
N2 H2B 0.95(10)
N5 H5A 1.04(10)
N5 H5B 1.07(11)
O1 H1O 1.09(9)
O8 H8O 1.04(8)
O9 H9A 0.83(7)
O9 H9B 0.93(8)
O10 H10A 0.94(6)
O10 H10B 0.91(5)

loop_
_geom_hbond_atom_site_label_D
_geom_hbond_atom_site_label_H
_geom_hbond_atom_site_label_A
_geom_hbond_distance_DH
_geom_hbond_distance_HA
_geom_hbond_distance_DA
_geom_hbond_angle_DHA
N2 H2A O10 1.09(11) 1.65(11) 2.728(5) 171(8)
N5 H5B O9 1.07(11) 1.66(11) 2.722(5) 175(9)

loop_
_geom_torsion_atom_site_label_1
_geom_torsion_atom_site_label_2
_geom_torsion_atom_site_label_3
_geom_torsion_atom_site_label_4
_geom_torsion
O2 C1 C2 N1 -1.0(7)
O1 C1 C2 N1 -179.8(4)
O2 C1 C2 C3 175.5(4)
O1 C1 C2 C3 -3.3(7)
N1 C2 C3 C4 -2.6(7)
C1 C2 C3 C4 -178.9(4)
C2 C3 C4 C5 1.1(7)
C3 C4 C5 C6 -0.6(7)
C4 C5 C6 N1 1.6(7)
C4 C5 C6 C7 179.7(4)
N1 C6 C7 N2 31.3(6)
C5 C6 C7 N2 -146.9(4)
N2 C8 C9 N3 -40.5(6)
N2 C8 C9 C10 139.1(4)
N3 C9 C10 C11 0.9(7)
C8 C9 C10 C11 -178.6(4)
C9 C10 C11 C12 -1.1(7)
C10 C11 C12 C13 -0.1(7)
C11 C12 C13 N3 1.6(7)
C11 C12 C13 C14 179.7(4)
N3 C13 C14 O3 0.1(7)
C12 C13 C14 O3 -178.1(4)
N3 C13 C14 O4 -179.8(4)
C12 C13 C14 O4 2.0(7)
O6 C15 C16 N4 -9.6(6)
O5 C15 C16 N4 170.4(4)
O6 C15 C16 C17 168.9(4)
O5 C15 C16 C17 -11.1(7)
N4 C16 C17 C18 -0.3(7)
C15 C16 C17 C18 -178.7(4)
C16 C17 C18 C19 0.4(7)
C17 C18 C19 C20 -0.6(7)
C18 C19 C20 N4 0.9(7)
C18 C19 C20 C21 178.1(4)
N4 C20 C21 N5 -32.3(6)
C19 C20 C21 N5 150.3(4)
N5 C22 C23 N6 27.5(6)
N5 C22 C23 C24 -155.9(4)
N6 C23 C24 C25 0.3(7)
C22 C23 C24 C25 -176.0(5)
C23 C24 C25 C26 -0.1(7)
C24 C25 C26 C27 -0.5(7)
C25 C26 C27 N6 1.0(7)
C25 C26 C27 C28 179.4(4)
N6 C27 C28 O7 5.4(7)
C26 C27 C28 O7 -173.1(4)
N6 C27 C28 O8 -173.6(4)
C26 C27 C28 O8 7.8(7)
C5 C6 N1 C2 -3.0(7)
C7 C6 N1 C2 178.8(4)
C3 C2 N1 C6 3.5(7)
C1 C2 N1 C6 179.9(4)
C9 C8 N2 C7 -168.4(4)
C6 C7 N2 C8 -176.1(4)
C12 C13 N3 C9 -1.8(7)
C14 C13 N3 C9 -180.0(4)
C10 C9 N3 C13 0.5(7)
C8 C9 N3 C13 -179.9(4)
C19 C20 N4 C16 -0.8(7)
C21 C20 N4 C16 -178.2(4)
C17 C16 N4 C20 0.5(7)
C15 C16 N4 C20 179.0(4)
C23 C22 N5 C21 -178.3(4)
C20 C21 N5 C22 -173.2(4)
C24 C23 N6 C27 0.2(7)
C22 C23 N6 C27 176.6(4)
C26 C27 N6 C23 -0.8(7)
C28 C27 N6 C23 -179.3(4)
